data_4336908
loop_
_publ_author_name
'R\'enald David'
'Houria Kabbour'
'Silviu Colis'
'Olivier Mentr\'e'

_publ_section_title
;
 Slow Spin Dynamics between Ferromagnetic Chains in a Pure-Inorganic
 Framework
;
_journal_name_full 'Inorganic Chemistry'
_journal_page_first 13742
_journal_page_last 13750
_journal_paper_doi 10.1021/ic402336n
_journal_volume 52
_journal_year 2013
_chemical_formula_sum 'As6 Ba Co2 H4 O14'
_chemical_formula_weight 932.8
_space_group_IT_number 62
_symmetry_cell_setting orthorhombic
_symmetry_Int_Tables_number 62
_symmetry_space_group_name_Hall '-P 2ac 2n'
_symmetry_space_group_name_H-M 'P n m a'
_cell_angle_alpha 90
_cell_angle_beta 90
_cell_angle_gamma 90
_cell_formula_units_Z 4
_cell_length_a 17.9785(11)
_cell_length_b 13.9388(10)
_cell_length_c 5.9900(4)
_cell_measurement_temperature 293
_cell_volume 1501.09(17)
_diffrn_ambient_temperature 293
_diffrn_measured_fraction_theta_full 0.98
_diffrn_measured_fraction_theta_max 0.91
_diffrn_radiation_source 'x-ray tube'
_diffrn_radiation_type 'Mo K\a'
_diffrn_radiation_wavelength 0.71073
_diffrn_reflns_av_R_equivalents 0.0868
_diffrn_reflns_av_sigmaI/netI 0.0499
_diffrn_reflns_limit_h_max 22
_diffrn_reflns_limit_h_min -24
_diffrn_reflns_limit_k_max 21
_diffrn_reflns_limit_k_min -20
_diffrn_reflns_limit_l_max 8
_diffrn_reflns_limit_l_min -8
_diffrn_reflns_number 42127
_diffrn_reflns_theta_full 30.68
_diffrn_reflns_theta_max 33.01
_diffrn_reflns_theta_min 2.7
_exptl_absorpt_coefficient_mu 17.973
_exptl_absorpt_correction_T_max 0.836
_exptl_absorpt_correction_T_min 0.680
_exptl_absorpt_correction_type multi-scan
_exptl_absorpt_process_details SADABS
_exptl_crystal_colour pink
_exptl_crystal_density_diffrn 4.126
_exptl_crystal_F_000 1696
_exptl_crystal_size_max 0.32
_exptl_crystal_size_mid 0.23
_exptl_crystal_size_min 0.05
_refine_diff_density_max 1.89
_refine_diff_density_min -1.72
_refine_ls_extinction_coef 1200(200)
_refine_ls_extinction_method 'B-C type 1 gaussian isotropic (Becker & Coppens, 1974)'
_refine_ls_goodness_of_fit_gt 3.43
_refine_ls_goodness_of_fit_ref 3.14
_refine_ls_hydrogen_treatment refall
_refine_ls_number_constraints 0
_refine_ls_number_parameters 84
_refine_ls_number_reflns 1849
_refine_ls_number_restraints 0
_refine_ls_R_factor_all 0.0614
_refine_ls_R_factor_gt 0.0485
_refine_ls_shift/su_max 0.0332
_refine_ls_shift/su_mean 0.0032
_refine_ls_structure_factor_coef F
_refine_ls_weighting_details w=1/(\s^2^(F)+0.0001F^2^)
_refine_ls_weighting_scheme sigma
_refine_ls_wR_factor_gt 0.0695
_refine_ls_wR_factor_ref 0.0707
_reflns_number_gt 1511
_reflns_number_total 1849
_reflns_threshold_expression I>3\s(I)
_cod_data_source_file ic402336n_si_001.cif
_cod_data_source_block I
_cod_original_sg_symbol_Hall '-P -2xabc;-2yb;-2zac'
_cod_original_formula_sum 'As6 Ba1 Co2 H4 O14'
_cod_database_code 4336908
_cod_database_fobs_code 4336908

loop_
_symmetry_equiv_pos_site_id
_symmetry_equiv_pos_as_xyz
1 x,y,z
2 -x+1/2,-y,z+1/2
3 -x,y+1/2,-z
4 x+1/2,-y+1/2,-z+1/2
5 -x,-y,-z
6 x+1/2,y,-z+1/2
7 x,-y+1/2,z
8 -x+1/2,y+1/2,z+1/2

loop_
_atom_site_label
_atom_site_type_symbol
_atom_site_fract_x
_atom_site_fract_y
_atom_site_fract_z
_atom_site_adp_type
_atom_site_U_iso_or_equiv
_atom_site_symmetry_multiplicity
_atom_site_occupancy
_atom_site_calc_flag
Ba1 Ba 0.30619(6) 0.25 0.42262(15) Uani 0.0147(3) 4 1 d
As1 As 0.40547(7) 0.13139(8) 0.91743(17) Uani 0.0129(4) 8 1 d
As2 As 0.12088(7) 0.13844(8) 0.44607(18) Uani 0.0135(3) 8 1 d
As3 As 0.39989(6) -0.01016(8) 0.49003(19) Uani 0.0132(3) 8 1 d
Co1 Co 0.25774(8) 0.00943(10) 0.1635(2) Uani 0.0131(5) 8 1 d
O1 O 0.2085(4) 0.0867(5) 0.4235(12) Uiso 0.0131(16) 8 1 d
O2 O 0.1479(6) 0.25 0.3098(18) Uiso 0.016(2) 4 1 d
O3 O 0.3128(4) -0.0579(5) 0.4208(11) Uiso 0.0127(16) 8 1 d
O4 O 0.4270(4) -0.0903(5) 0.7055(12) Uiso 0.0154(16) 8 1 d
O5 O 0.3554(4) 0.0791(5) 0.6715(13) Uiso 0.0181(17) 8 1 d
O6 O 0.3424(4) 0.1079(5) 1.1225(12) Uiso 0.0157(17) 8 1 d
O7 O 0.3754(7) 0.25 0.840(2) Uiso 0.027(3) 4 1 d
O8 O 0.2939(7) -0.25 0.285(2) Uiso 0.024(3) 4 1 d
O9 O 0.4670(9) 0.25 0.359(2) Uiso 0.033(3) 4 1 d
H1 H 0.497(7) 0.219(10) 0.31(2) Uiso 0.06(5) 8 1 d
H2 H 0.305(7) -0.199(8) 0.358(19) Uiso 0.02(3) 8 1 d

loop_
_atom_site_aniso_label
_atom_site_aniso_type_symbol
_atom_site_aniso_U_11
_atom_site_aniso_U_22
_atom_site_aniso_U_33
_atom_site_aniso_U_12
_atom_site_aniso_U_13
_atom_site_aniso_U_23
Ba1 Ba 0.0189(6) 0.0140(5) 0.0113(5) 0 -0.0008(4) 0
As1 As 0.0151(6) 0.0143(6) 0.0092(6) 0.0009(4) -0.0008(4) 0.0002(4)
As2 As 0.0169(6) 0.0144(6) 0.0091(6) 0.0000(5) 0.0011(4) -0.0009(4)
As3 As 0.0133(6) 0.0160(6) 0.0104(6) 0.0004(5) 0.0007(4) 0.0009(4)
Co1 Co 0.0181(9) 0.0145(8) 0.0068(8) -0.0001(6) 0.0002(6) -0.0002(6)

loop_
_atom_type_symbol
_atom_type_scat_dispersion_real
_atom_type_scat_dispersion_imag
_atom_type_scat_source
_atom_type_scat_Cromer_Mann_a1
_atom_type_scat_Cromer_Mann_b1
_atom_type_scat_Cromer_Mann_a2
_atom_type_scat_Cromer_Mann_b2
_atom_type_scat_Cromer_Mann_a3
_atom_type_scat_Cromer_Mann_b3
_atom_type_scat_Cromer_Mann_a4
_atom_type_scat_Cromer_Mann_b4
_atom_type_scat_Cromer_Mann_c
As 0.0499 2.0058 'International Tables Vol C tables 4.2.6.8 and 6.1.1.4' 16.6723 2.6345 6.0701 0.2647 3.4313 12.9479 4.2779 47.797199 2.531
Ba -0.3244 2.2819 'International Tables Vol C tables 4.2.6.8 and 6.1.1.4' 20.3361 3.216 19.297001 0.2756 10.888 20.2073 2.6959 167.201996 2.7731
Co 0.3494 0.9721 'International Tables Vol C tables 4.2.6.8 and 6.1.1.4' 12.2841 4.2791 7.3409 0.2784 4.0034 13.5359 2.3488 71.169197 1.0118
H 0.0000 0.0000 'International Tables Vol C tables 4.2.6.8 and 6.1.1.4' 0.493002 10.5109 0.322912 26.1257 0.140191 3.14236 0.04081 57.799702 0.003038
O 0.0106 0.0060 'International Tables Vol C tables 4.2.6.8 and 6.1.1.4' 3.0485 13.2771 2.2868 5.7011 1.5463 0.3239 0.867 32.908901 0.2508

loop_
_geom_angle_atom_site_label_1
_geom_angle_atom_site_label_2
_geom_angle_atom_site_label_3
_geom_angle_site_symmetry_1
_geom_angle_site_symmetry_3
_geom_angle
As1 Ba1 As1 1_554 . 101.82(3)
As1 Ba1 As1 1_554 7_554 50.40(3)
As1 Ba1 As1 1_554 7_555 124.89(4)
As1 Ba1 As2 1_554 . 105.43(3)
As1 Ba1 As2 1_554 7_555 128.75(3)
As1 Ba1 As3 1_554 . 60.09(2)
As1 Ba1 As3 1_554 7_555 105.65(3)
As1 Ba1 Co1 1_554 . 53.89(3)
As1 Ba1 Co1 1_554 2_555 91.59(3)
As1 Ba1 Co1 1_554 7_555 99.38(3)
As1 Ba1 Co1 1_554 8_555 141.85(3)
As1 Ba1 O1 1_554 . 86.86(14)
As1 Ba1 O1 1_554 7_555 128.27(14)
As1 Ba1 O2 1_554 . 105.50(19)
As1 Ba1 O5 1_554 . 84.96(15)
As1 Ba1 O5 1_554 7_555 126.91(16)
As1 Ba1 O6 1_554 1_554 22.47(16)
As1 Ba1 O6 1_554 7_554 71.85(16)
As1 Ba1 O7 1_554 . 119.5(2)
As1 Ba1 O8 1_554 2_555 153.30(8)
As1 Ba1 O9 1_554 . 56.1(2)
As1 Ba1 As1 . 7_554 124.89(4)
As1 Ba1 As1 . 7_555 51.08(3)
As1 Ba1 As2 . . 102.11(3)
As1 Ba1 As2 . 7_555 125.04(3)
As1 Ba1 As3 . . 48.56(2)
As1 Ba1 As3 . 7_555 96.68(3)
As1 Ba1 Co1 . . 92.41(3)
As1 Ba1 Co1 . 2_555 58.20(3)
As1 Ba1 Co1 . 7_555 143.48(3)
As1 Ba1 Co1 . 8_555 103.95(3)
As1 Ba1 O1 . . 86.65(14)
As1 Ba1 O1 . 7_555 128.63(14)
As1 Ba1 O2 . . 129.16(18)
As1 Ba1 O5 . . 28.41(15)
As1 Ba1 O5 . 7_555 79.49(15)
As1 Ba1 O6 . 1_554 94.84(16)
As1 Ba1 O6 . 7_554 134.81(17)
As1 Ba1 O7 . . 25.92(4)
As1 Ba1 O8 . 2_555 72.7(2)
As1 Ba1 O9 . . 68.9(3)
As1 Ba1 As1 7_554 7_555 101.82(3)
As1 Ba1 As2 7_554 . 128.75(3)
As1 Ba1 As2 7_554 7_555 105.43(3)
As1 Ba1 As3 7_554 . 105.65(3)
As1 Ba1 As3 7_554 7_555 60.09(2)
As1 Ba1 Co1 7_554 . 99.38(3)
As1 Ba1 Co1 7_554 2_555 141.85(3)
As1 Ba1 Co1 7_554 7_555 53.89(3)
As1 Ba1 Co1 7_554 8_555 91.59(3)
As1 Ba1 O1 7_554 . 128.27(14)
As1 Ba1 O1 7_554 7_555 86.86(14)
As1 Ba1 O2 7_554 . 105.50(19)
As1 Ba1 O5 7_554 . 126.91(16)
As1 Ba1 O5 7_554 7_555 84.96(15)
As1 Ba1 O6 7_554 1_554 71.85(16)
As1 Ba1 O6 7_554 7_554 22.47(16)
As1 Ba1 O7 7_554 . 119.5(2)
As1 Ba1 O8 7_554 2_555 153.30(8)
As1 Ba1 O9 7_554 . 56.1(2)
As1 Ba1 As2 7_555 . 125.04(3)
As1 Ba1 As2 7_555 7_555 102.11(3)
As1 Ba1 As3 7_555 . 96.68(3)
As1 Ba1 As3 7_555 7_555 48.56(2)
As1 Ba1 Co1 7_555 . 143.48(3)
As1 Ba1 Co1 7_555 2_555 103.95(3)
As1 Ba1 Co1 7_555 7_555 92.41(3)
As1 Ba1 Co1 7_555 8_555 58.20(3)
As1 Ba1 O1 7_555 . 128.63(14)
As1 Ba1 O1 7_555 7_555 86.65(14)
As1 Ba1 O2 7_555 . 129.16(18)
As1 Ba1 O5 7_555 . 79.49(15)
As1 Ba1 O5 7_555 7_555 28.41(15)
As1 Ba1 O6 7_555 1_554 134.81(17)
As1 Ba1 O6 7_555 7_554 94.84(16)
As1 Ba1 O7 7_555 . 25.92(4)
As1 Ba1 O8 7_555 2_555 72.7(2)
As1 Ba1 O9 7_555 . 68.9(3)
As2 Ba1 As2 . 7_555 50.01(3)
As2 Ba1 As3 . . 89.68(2)
As2 Ba1 As3 . 7_555 139.21(3)
As2 Ba1 Co1 . . 55.56(3)
As2 Ba1 Co1 . 2_555 49.73(3)
As2 Ba1 Co1 . 7_555 100.44(4)
As2 Ba1 Co1 . 8_555 96.12(3)
As2 Ba1 O1 . . 27.39(15)
As2 Ba1 O1 . 7_555 77.37(15)
As2 Ba1 O2 . . 29.29(11)
As2 Ba1 O5 . . 84.89(15)
As2 Ba1 O5 . 7_555 126.47(16)
As2 Ba1 O6 . 1_554 86.29(16)
As2 Ba1 O6 . 7_554 122.91(17)
As2 Ba1 O7 . . 111.7(2)
As2 Ba1 O8 . 2_555 52.6(2)
As2 Ba1 O9 . . 154.52(6)
As2 Ba1 As3 7_555 . 139.21(3)
As2 Ba1 As3 7_555 7_555 89.68(2)
As2 Ba1 Co1 7_555 . 100.44(4)
As2 Ba1 Co1 7_555 2_555 96.12(3)
As2 Ba1 Co1 7_555 7_555 55.56(3)
As2 Ba1 Co1 7_555 8_555 49.73(3)
As2 Ba1 O1 7_555 . 77.37(15)
As2 Ba1 O1 7_555 7_555 27.39(15)
As2 Ba1 O2 7_555 . 29.29(11)
As2 Ba1 O5 7_555 . 126.47(16)
As2 Ba1 O5 7_555 7_555 84.89(15)
As2 Ba1 O6 7_555 1_554 122.91(17)
As2 Ba1 O6 7_555 7_554 86.29(16)
As2 Ba1 O7 7_555 . 111.7(2)
As2 Ba1 O8 7_555 2_555 52.6(2)
As2 Ba1 O9 7_555 . 154.52(6)
As3 Ba1 As3 . 7_555 128.93(3)
As3 Ba1 Co1 . . 48.72(3)
As3 Ba1 Co1 . 2_555 43.88(3)
As3 Ba1 Co1 . 7_555 159.11(4)
As3 Ba1 Co1 . 8_555 152.47(4)
As3 Ba1 O1 . . 62.71(15)
As3 Ba1 O1 . 7_555 165.99(15)
As3 Ba1 O2 . . 115.53(2)
As3 Ba1 O5 . . 25.00(15)
As3 Ba1 O5 . 7_555 123.56(15)
As3 Ba1 O6 . 1_554 46.94(16)
As3 Ba1 O6 . 7_554 127.99(16)
As3 Ba1 O7 . . 73.93(9)
As3 Ba1 O8 . 2_555 100.97(10)
As3 Ba1 O9 . . 66.26(5)
As3 Ba1 Co1 7_555 . 159.11(4)
As3 Ba1 Co1 7_555 2_555 152.47(4)
As3 Ba1 Co1 7_555 7_555 48.72(3)
As3 Ba1 Co1 7_555 8_555 43.88(3)
As3 Ba1 O1 7_555 . 165.99(15)
As3 Ba1 O1 7_555 7_555 62.71(15)
As3 Ba1 O2 7_555 . 115.53(2)
As3 Ba1 O5 7_555 . 123.56(15)
As3 Ba1 O5 7_555 7_555 25.00(15)
As3 Ba1 O6 7_555 1_554 127.99(16)
As3 Ba1 O6 7_555 7_554 46.94(16)
As3 Ba1 O7 7_555 . 73.93(9)
As3 Ba1 O8 7_555 2_555 100.97(10)
As3 Ba1 O9 7_555 . 66.26(5)
Co1 Ba1 Co1 . 2_555 45.05(3)
Co1 Ba1 Co1 . 7_555 124.08(4)
Co1 Ba1 Co1 . 8_555 150.13(4)
Co1 Ba1 O1 . . 33.00(14)
Co1 Ba1 O1 . 7_555 124.05(15)
Co1 Ba1 O2 . . 71.48(8)
Co1 Ba1 O5 . . 64.01(15)
Co1 Ba1 O5 . 7_555 171.88(15)
Co1 Ba1 O6 . 1_554 31.99(16)
Co1 Ba1 O6 . 7_554 115.00(16)
Co1 Ba1 O7 . . 117.92(3)
Co1 Ba1 O8 . 2_555 99.69(11)
Co1 Ba1 O9 . . 100.03(13)
Co1 Ba1 Co1 2_555 7_555 150.13(4)
Co1 Ba1 Co1 2_555 8_555 125.95(4)
Co1 Ba1 O1 2_555 . 28.49(14)
Co1 Ba1 O1 2_555 7_555 122.11(15)
Co1 Ba1 O2 2_555 . 78.85(9)
Co1 Ba1 O5 2_555 . 35.41(15)
Co1 Ba1 O5 2_555 7_555 128.71(16)
Co1 Ba1 O6 2_555 1_554 70.02(16)
Co1 Ba1 O6 2_555 7_554 160.04(16)
Co1 Ba1 O7 2_555 . 78.94(11)
Co1 Ba1 O8 2_555 2_555 62.98(2)
Co1 Ba1 O9 2_555 . 109.09(10)
Co1 Ba1 Co1 7_555 8_555 45.05(3)
Co1 Ba1 O1 7_555 . 124.05(15)
Co1 Ba1 O1 7_555 7_555 33.00(14)
Co1 Ba1 O2 7_555 . 71.48(8)
Co1 Ba1 O5 7_555 . 171.88(15)
Co1 Ba1 O5 7_555 7_555 64.01(15)
Co1 Ba1 O6 7_555 1_554 115.00(16)
Co1 Ba1 O6 7_555 7_554 31.99(16)
Co1 Ba1 O7 7_555 . 117.92(3)
Co1 Ba1 O8 7_555 2_555 99.69(11)
Co1 Ba1 O9 7_555 . 100.03(13)
Co1 Ba1 O1 8_555 . 122.11(15)
Co1 Ba1 O1 8_555 7_555 28.49(14)
Co1 Ba1 O2 8_555 . 78.85(9)
Co1 Ba1 O5 8_555 . 128.71(16)
Co1 Ba1 O5 8_555 7_555 35.41(15)
Co1 Ba1 O6 8_555 1_554 160.04(16)
Co1 Ba1 O6 8_555 7_554 70.02(16)
Co1 Ba1 O7 8_555 . 78.94(11)
Co1 Ba1 O8 8_555 2_555 62.98(2)
Co1 Ba1 O9 8_555 . 109.09(10)
O1 Ba1 O1 . 7_555 104.7(2)
O1 Ba1 O2 . . 53.56(15)
O1 Ba1 O5 . . 62.8(2)
O1 Ba1 O5 . 7_555 145.3(2)
O1 Ba1 O6 . 1_554 64.9(2)
O1 Ba1 O6 . 7_554 135.7(2)
O1 Ba1 O7 . . 105.7(2)
O1 Ba1 O8 . 2_555 66.96(19)
O1 Ba1 O9 . . 127.30(15)
O1 Ba1 O2 7_555 . 53.56(15)
O1 Ba1 O5 7_555 . 145.3(2)
O1 Ba1 O5 7_555 7_555 62.8(2)
O1 Ba1 O6 7_555 1_554 135.7(2)
O1 Ba1 O6 7_555 7_554 64.9(2)
O1 Ba1 O7 7_555 . 105.7(2)
O1 Ba1 O8 7_555 2_555 66.96(19)
O1 Ba1 O9 7_555 . 127.30(15)
O2 Ba1 O5 . . 114.15(18)
O2 Ba1 O5 . 7_555 114.15(18)
O2 Ba1 O6 . 1_554 94.6(2)
O2 Ba1 O6 . 7_554 94.6(2)
O2 Ba1 O7 . . 129.8(3)
O2 Ba1 O8 . 2_555 63.7(3)
O2 Ba1 O9 . . 159.2(4)
O5 Ba1 O5 . 7_555 107.9(2)
O5 Ba1 O6 . 1_554 71.2(2)
O5 Ba1 O6 . 7_554 147.2(2)
O5 Ba1 O7 . . 54.06(15)
O5 Ba1 O8 . 2_555 78.6(2)
O5 Ba1 O9 . . 76.6(2)
O5 Ba1 O6 7_555 1_554 147.2(2)
O5 Ba1 O6 7_555 7_554 71.2(2)
O5 Ba1 O7 7_555 . 54.06(15)
O5 Ba1 O8 7_555 2_555 78.6(2)
O5 Ba1 O9 7_555 . 76.6(2)
O6 Ba1 O6 1_554 7_554 92.0(2)
O6 Ba1 O7 1_554 . 118.6(2)
O6 Ba1 O8 1_554 2_555 130.83(18)
O6 Ba1 O9 1_554 . 71.3(3)
O6 Ba1 O7 7_554 . 118.6(2)
O6 Ba1 O8 7_554 2_555 130.83(18)
O6 Ba1 O9 7_554 . 71.3(3)
O7 Ba1 O8 . 2_555 66.1(4)
O7 Ba1 O9 . . 71.0(4)
O8 Ba1 O9 2_555 . 137.2(4)
Ba1 As1 Ba1 . 1_556 101.82(3)
Ba1 As1 O5 . . 48.4(2)
Ba1 As1 O6 . . 109.3(3)
Ba1 As1 O7 . . 42.7(4)
Ba1 As1 O5 1_556 . 123.9(2)
Ba1 As1 O6 1_556 . 38.2(2)
Ba1 As1 O7 1_556 . 70.9(4)
O5 As1 O6 . . 99.9(4)
O5 As1 O7 . . 90.6(4)
O6 As1 O7 . . 99.4(5)
Ba1 As2 O1 . . 49.6(2)
Ba1 As2 O2 . . 51.8(3)
Ba1 As2 O4 . 2_554 123.9(2)
O1 As2 O2 . . 94.5(4)
O1 As2 O4 . 2_554 102.4(3)
O2 As2 O4 . 2_554 95.0(4)
Ba1 As3 O3 . . 86.8(2)
Ba1 As3 O4 . . 139.1(2)
Ba1 As3 O5 . . 42.7(2)
O3 As3 O4 . . 100.3(3)
O3 As3 O5 . . 90.5(3)
O4 As3 O5 . . 96.6(3)
Ba1 Co1 Ba1 . 2_554 175.64(5)
Ba1 Co1 O1 . . 48.5(2)
Ba1 Co1 O1 . 2_554 142.5(2)
Ba1 Co1 O3 . . 89.2(2)
Ba1 Co1 O3 . 2_554 98.1(2)
Ba1 Co1 O5 . 2_554 130.23(19)
Ba1 Co1 O6 . 1_554 44.9(2)
Ba1 Co1 O1 2_554 . 127.1(2)
Ba1 Co1 O1 2_554 2_554 41.8(2)
Ba1 Co1 O3 2_554 . 89.8(2)
Ba1 Co1 O3 2_554 2_554 82.3(2)
Ba1 Co1 O5 2_554 2_554 45.83(19)
Ba1 Co1 O6 2_554 1_554 139.4(2)
O1 Co1 O1 . 2_554 168.9(3)
O1 Co1 O3 . . 83.1(3)
O1 Co1 O3 . 2_554 95.6(3)
O1 Co1 O5 . 2_554 83.7(3)
O1 Co1 O6 . 1_554 93.4(3)
O1 Co1 O3 2_554 . 94.8(3)
O1 Co1 O3 2_554 2_554 84.3(3)
O1 Co1 O5 2_554 2_554 85.9(3)
O1 Co1 O6 2_554 1_554 97.6(3)
O3 Co1 O3 . 2_554 169.0(3)
O3 Co1 O5 . 2_554 99.2(3)
O3 Co1 O6 . 1_554 92.1(3)
O3 Co1 O5 2_554 2_554 69.8(3)
O3 Co1 O6 2_554 1_554 98.8(3)
O5 Co1 O6 2_554 1_554 167.8(3)
Ba1 O1 As2 . . 103.0(3)
Ba1 O1 Co1 . . 98.5(3)
Ba1 O1 Co1 . 2_555 109.7(3)
As2 O1 Co1 . . 131.0(4)
As2 O1 Co1 . 2_555 118.9(4)
Co1 O1 Co1 . 2_555 93.5(3)
Ba1 O2 As2 . . 98.9(4)
Ba1 O2 As2 . 7_555 98.9(4)
As2 O2 As2 . 7_555 117.2(6)
As3 O3 Co1 . . 115.8(4)
As3 O3 Co1 . 2_555 105.1(3)
Co1 O3 Co1 . 2_555 94.8(3)
As2 O4 As3 2_555 . 133.0(4)
Ba1 O5 As1 . . 103.2(3)
Ba1 O5 As3 . . 112.3(3)
Ba1 O5 Co1 . 2_555 98.8(3)
As1 O5 As3 . . 121.3(4)
As1 O5 Co1 . 2_555 128.9(4)
As3 O5 Co1 . 2_555 90.5(3)
Ba1 O6 As1 1_556 . 119.4(4)
Ba1 O6 Co1 1_556 1_556 103.1(3)
As1 O6 Co1 . 1_556 134.8(4)
Ba1 O7 As1 . . 111.4(4)
Ba1 O7 As1 . 7_555 111.4(4)
As1 O7 As1 . 7_555 133.4(7)
Ba1 O8 H2 2_554 . 123(8)
Ba1 O8 H2 2_554 7_545 123(8)
H2 O8 H2 . 7_545 112(11)
Ba1 O9 H1 . . 139(10)
Ba1 O9 H1 . 7_555 139(10)
H1 O9 H1 . 7_555 70(15)
O9 H1 H1 . 7_555 55(13)

loop_
_geom_bond_atom_site_label_1
_geom_bond_atom_site_label_2
_geom_bond_site_symmetry_2
_geom_bond_distance
Ba1 As1 1_554 3.8828(14)
Ba1 As1 . 3.8345(14)
Ba1 As1 7_554 3.8828(14)
Ba1 As1 7_555 3.8345(14)
Ba1 As2 . 3.6793(15)
Ba1 As2 7_555 3.6793(15)
Ba1 As3 . 4.0188(13)
Ba1 As3 7_555 4.0188(13)
Ba1 Co1 . 3.7965(15)
Ba1 Co1 2_555 4.0593(16)
Ba1 Co1 7_555 3.7965(15)
Ba1 Co1 8_555 4.0593(16)
Ba1 O1 . 2.876(7)
Ba1 O1 7_555 2.876(7)
Ba1 O2 . 2.926(11)
Ba1 O5 . 2.946(8)
Ba1 O5 7_555 2.946(8)
Ba1 O6 1_554 2.753(7)
Ba1 O6 7_554 2.753(7)
Ba1 O7 . 2.792(12)
Ba1 O8 2_555 2.819(12)
Ba1 O9 . 2.916(16)
As1 O5 . 1.874(8)
As1 O6 . 1.703(8)
As1 O7 . 1.800(5)
As2 O1 . 1.737(7)
As2 O2 . 1.822(6)
As2 O4 2_554 1.808(7)
As3 O3 . 1.751(7)
As3 O4 . 1.775(7)
As3 O5 . 1.836(8)
Co1 O1 . 2.091(7)
Co1 O1 2_554 2.056(7)
Co1 O3 . 2.058(7)
Co1 O3 2_554 2.044(7)
Co1 O5 2_554 2.380(8)
Co1 O6 1_554 2.065(8)
O8 H2 . 0.86(12)
O8 H2 7_545 0.86(12)
O9 H1 . 0.76(14)
O9 H1 7_555 0.76(14)
H1 H1 7_555 0.9(2)

loop_
_geom_hbond_atom_site_label_D
_geom_hbond_atom_site_label_H
_geom_hbond_atom_site_label_A
_geom_hbond_site_symmetry_A
_geom_hbond_distance_DH
_geom_hbond_distance_HA
_geom_hbond_distance_DA
_geom_hbond_angle_DHA
O9 H1 O4 5_656 0.76(14) 2.25(14) 2.956(13) 154(14)
O8 H2 O3 . 0.86(12) 2.00(12) 2.820(8) 158(11)
